data_7157136
loop_
_publ_author_name
'Tazi, Mehdi'
'Erb, William'
'Roisnel, Thierry'
'Dorcet, Vincent'
'Mongin, Florence'
'Low, Paul J.'

_publ_section_title
;
 From ferrocene to fluorine-containing penta-substituted derivatives and
 all points in-between; or, how to increase the available chemical space.
;
_journal_issue 42
_journal_name_full 'Organic &amp; biomolecular chemistry'
_journal_page_first 9352
_journal_page_last 9359
_journal_paper_doi 10.1039/c9ob01885a
_journal_volume 17
_journal_year 2019
_chemical_compound_source 'synthesis as described'
_chemical_formula_moiety 'C10 H7 Cl F Fe I'
_chemical_formula_sum 'C10 H7 Cl F Fe I'
_chemical_formula_weight 364.36
_space_group_crystal_system monoclinic
_space_group_IT_number 14
_space_group_name_Hall '-P 2ybc'
_space_group_name_H-M_alt 'P 1 21/c 1'
_symmetry_space_group_name_Hall '-P 2ybc'
_symmetry_space_group_name_H-M 'P 1 21/c 1'
_atom_sites_solution_hydrogens geom
_atom_sites_solution_primary dual
_atom_sites_solution_secondary difmap
_audit_update_record
;
2019-07-08 deposited with the CCDC.    2019-10-08 downloaded from the CCDC.
;
_cell_angle_alpha 90
_cell_angle_beta 99.375(8)
_cell_angle_gamma 90
_cell_formula_units_Z 4
_cell_length_a 6.6845(13)
_cell_length_b 15.913(4)
_cell_length_c 10.315(2)
_cell_measurement_reflns_used 8150
_cell_measurement_temperature 150
_cell_measurement_theta_max 27.4189
_cell_measurement_theta_min 2.3755
_cell_measurement_wavelength 0.71073
_cell_volume 1082.6(4)
_computing_cell_refinement 'APEX3 (Bruker, 2015)'
_computing_data_collection 'SAINT (Bruker, 2014)'
_computing_data_reduction 'SAINT (Bruker, 2014)'
_computing_molecular_graphics 'SXGRAPH (L. Farrugia, 1999), Mercury (CSD, 2016)'
_computing_publication_material 'CRYSCALC (T. Roisnel, local program, 2019)'
_computing_structure_refinement 'SHELXL-2018_3 (Sheldrick, 2018)'
_computing_structure_solution 'SHELXT (G. Sheldrick, 2015)'
_diffrn_ambient_temperature 150
_diffrn_detector '(CMOS) PHOTON 100'
_diffrn_detector_area_resol_mean 10.4167
_diffrn_measured_fraction_theta_full 0.993
_diffrn_measured_fraction_theta_max 0.989
_diffrn_measurement_device_type 'D8 VENTURE Bruker AXS'
_diffrn_measurement_method 'rotation images'
_diffrn_radiation_monochromator 'multilayer monochromator'
_diffrn_radiation_probe x-ray
_diffrn_radiation_source 'Incoatec microfocus sealed tube'
_diffrn_radiation_type MoK\a
_diffrn_radiation_wavelength 0.71073
_diffrn_reflns_av_R_equivalents 0.0444
_diffrn_reflns_av_unetI/netI 0.0423
_diffrn_reflns_limit_h_max 8
_diffrn_reflns_limit_h_min -8
_diffrn_reflns_limit_k_max 20
_diffrn_reflns_limit_k_min -18
_diffrn_reflns_limit_l_max 13
_diffrn_reflns_limit_l_min -13
_diffrn_reflns_number 8532
_diffrn_reflns_theta_full 25.242
_diffrn_reflns_theta_max 27.427
_diffrn_reflns_theta_min 3.089
_diffrn_source_current 1.0
_diffrn_source_voltage 50.0
_exptl_absorpt_coefficient_mu 4.459
_exptl_absorpt_correction_T_max 0.469
_exptl_absorpt_correction_T_min 0.229
_exptl_absorpt_correction_type multi-scan
_exptl_absorpt_process_details
;
  [Sheldrick, G.M. (2014). SADABS Bruker AXS Inc., Madison, Wisconsin, USA]
;
_exptl_crystal_colour orange
_exptl_crystal_density_diffrn 2.236
_exptl_crystal_description prism
_exptl_crystal_F_000 688
_exptl_crystal_size_max 0.580
_exptl_crystal_size_mid 0.360
_exptl_crystal_size_min 0.170
_refine_diff_density_max 0.928
_refine_diff_density_min -1.172
_refine_diff_density_rms 0.142
_refine_ls_extinction_method none
_refine_ls_goodness_of_fit_ref 1.122
_refine_ls_hydrogen_treatment constr
_refine_ls_matrix_type full
_refine_ls_number_parameters 127
_refine_ls_number_reflns 2451
_refine_ls_number_restraints 0
_refine_ls_restrained_S_all 1.122
_refine_ls_R_factor_all 0.0330
_refine_ls_R_factor_gt 0.0294
_refine_ls_shift/su_max 0.004
_refine_ls_shift/su_mean 0.000
_refine_ls_structure_factor_coef Fsqd
_refine_ls_weighting_details 'w=1/[\s^2^(Fo^2^)+(0.0093P)^2^+3.7792P] where P=(Fo^2^+2Fc^2^)/3'
_refine_ls_weighting_scheme calc
_refine_ls_wR_factor_gt 0.0735
_refine_ls_wR_factor_ref 0.0754
_reflns_Friedel_coverage 0.000
_reflns_number_gt 2244
_reflns_number_total 2451
_reflns_threshold_expression >2sigma(I)
_cod_data_source_file c9ob01885a2.cif
_cod_data_source_block 3p-I_MT270
_cod_depositor_comments 'Adding full bibliography for 7157127--7157141.cif.'
_cod_database_code 7157136

loop_
_space_group_symop_operation_xyz
'x, y, z'
'-x, y+1/2, -z+1/2'
'-x, -y, -z'
'x, -y-1/2, z-1/2'

loop_
_atom_site_label
_atom_site_type_symbol
_atom_site_fract_x
_atom_site_fract_y
_atom_site_fract_z
_atom_site_U_iso_or_equiv
_atom_site_adp_type
_atom_site_occupancy
_atom_site_site_symmetry_order
_atom_site_calc_flag
_atom_site_refinement_flags_posn
_atom_site_refinement_flags_adp
C1 C 0.3662(8) 0.3265(3) 0.0646(5) 0.0374(11) Uani 1 1 d . .
H1 H 0.478652 0.336223 0.020923 0.045 Uiso 1 1 calc R U
C2 C 0.1798(8) 0.3709(3) 0.0430(4) 0.0347(10) Uani 1 1 d . .
H2 H 0.145408 0.415537 -0.017698 0.042 Uiso 1 1 calc R U
C3 C 0.0543(7) 0.3371(3) 0.1277(4) 0.0311(10) Uani 1 1 d . .
H3 H -0.079059 0.355393 0.134094 0.037 Uiso 1 1 calc R U
C4 C 0.1613(7) 0.2713(3) 0.2016(4) 0.0320(10) Uani 1 1 d . .
H4 H 0.112628 0.237377 0.265501 0.038 Uiso 1 1 calc R U
C5 C 0.3558(7) 0.2656(3) 0.1619(5) 0.0345(10) Uani 1 1 d . .
H5 H 0.460220 0.227223 0.195618 0.041 Uiso 1 1 calc R U
C6 C 0.5417(5) 0.4031(2) 0.3887(3) 0.0159(7) Uani 1 1 d . .
C7 C 0.5406(5) 0.4658(2) 0.2921(3) 0.0182(7) Uani 1 1 d . .
C8 C 0.3495(6) 0.5078(2) 0.2737(4) 0.0207(7) Uani 1 1 d . .
C9 C 0.2301(6) 0.4697(2) 0.3603(4) 0.0182(7) Uani 1 1 d . .
H9 H 0.095244 0.484703 0.368899 0.022 Uiso 1 1 calc R U
C10 C 0.3485(5) 0.4054(2) 0.4318(3) 0.0173(7) Uani 1 1 d . .
H10 H 0.306718 0.370092 0.496759 0.021 Uiso 1 1 calc R U
Cl1 Cl 0.28455(16) 0.59290(6) 0.17044(10) 0.0291(2) Uani 1 1 d . .
F1 F 0.7008(4) 0.48841(18) 0.2320(3) 0.0325(6) Uani 1 1 d . .
Fe1 Fe 0.31592(8) 0.38278(3) 0.23477(5) 0.01525(12) Uani 1 1 d . .
I1 I 0.78452(4) 0.32698(2) 0.46172(3) 0.02276(10) Uani 1 1 d . .

loop_
_atom_site_aniso_label
_atom_site_aniso_U_11
_atom_site_aniso_U_22
_atom_site_aniso_U_33
_atom_site_aniso_U_23
_atom_site_aniso_U_13
_atom_site_aniso_U_12
C1 0.034(3) 0.052(3) 0.026(2) -0.022(2) 0.0067(19) -0.004(2)
C2 0.040(3) 0.040(3) 0.0184(19) -0.0083(18) -0.0099(18) -0.001(2)
C3 0.018(2) 0.039(2) 0.033(2) -0.0195(19) -0.0071(17) -0.0050(17)
C4 0.037(2) 0.023(2) 0.033(2) -0.0108(18) -0.0018(19) -0.0116(18)
C5 0.037(3) 0.027(2) 0.035(2) -0.0175(19) -0.0065(19) 0.0066(18)
C6 0.0137(16) 0.0156(17) 0.0167(16) -0.0002(13) -0.0029(13) -0.0008(12)
C7 0.0147(17) 0.0206(18) 0.0187(16) 0.0001(14) 0.0012(13) -0.0058(13)
C8 0.0199(18) 0.0174(18) 0.0224(18) 0.0003(14) -0.0035(14) -0.0020(14)
C9 0.0166(17) 0.0170(17) 0.0199(17) -0.0059(14) -0.0006(13) 0.0002(13)
C10 0.0173(17) 0.0187(17) 0.0157(16) -0.0040(13) 0.0018(13) -0.0020(13)
Cl1 0.0332(5) 0.0208(5) 0.0295(5) 0.0130(4) -0.0063(4) 0.0044(4)
F1 0.0166(12) 0.0459(16) 0.0355(13) 0.0064(12) 0.0060(10) -0.0037(10)
Fe1 0.0125(2) 0.0172(3) 0.0150(2) -0.00506(19) -0.00101(18) -0.00125(18)
I1 0.01524(14) 0.02208(15) 0.02938(15) 0.00234(10) -0.00109(10) 0.00285(9)

loop_
_atom_type_symbol
_atom_type_description
_atom_type_scat_dispersion_real
_atom_type_scat_dispersion_imag
_atom_type_scat_source
C C 0.0033 0.0016 'International Tables Vol C Tables 4.2.6.8 and 6.1.1.4'
H H 0.0000 0.0000 'International Tables Vol C Tables 4.2.6.8 and 6.1.1.4'
Cl Cl 0.1484 0.1585 'International Tables Vol C Tables 4.2.6.8 and 6.1.1.4'
F F 0.0171 0.0103 'International Tables Vol C Tables 4.2.6.8 and 6.1.1.4'
Fe Fe 0.3463 0.8444 'International Tables Vol C Tables 4.2.6.8 and 6.1.1.4'
I I -0.4742 1.8119 'International Tables Vol C Tables 4.2.6.8 and 6.1.1.4'

loop_
_geom_angle_atom_site_label_1
_geom_angle_atom_site_label_2
_geom_angle_atom_site_label_3
_geom_angle
C5 C1 C2 108.1(4)
C5 C1 Fe1 69.8(2)
C2 C1 Fe1 69.7(2)
C5 C1 H1 125.9
C2 C1 H1 125.9
Fe1 C1 H1 126.1
C3 C2 C1 108.0(4)
C3 C2 Fe1 69.7(2)
C1 C2 Fe1 69.7(2)
C3 C2 H2 126.0
C1 C2 H2 126.0
Fe1 C2 H2 126.2
C2 C3 C4 108.4(4)
C2 C3 Fe1 69.9(2)
C4 C3 Fe1 70.1(2)
C2 C3 H3 125.8
C4 C3 H3 125.8
Fe1 C3 H3 125.7
C3 C4 C5 107.2(4)
C3 C4 Fe1 69.4(2)
C5 C4 Fe1 69.2(2)
C3 C4 H4 126.4
C5 C4 H4 126.4
Fe1 C4 H4 126.5
C1 C5 C4 108.3(4)
C1 C5 Fe1 70.0(3)
C4 C5 Fe1 70.0(2)
C1 C5 H5 125.8
C4 C5 H5 125.8
Fe1 C5 H5 125.8
C7 C6 C10 107.5(3)
C7 C6 Fe1 69.1(2)
C10 C6 Fe1 69.8(2)
C7 C6 I1 125.9(3)
C10 C6 I1 126.6(3)
Fe1 C6 I1 129.19(18)
F1 C7 C6 126.3(3)
F1 C7 C8 124.4(3)
C6 C7 C8 109.1(3)
F1 C7 Fe1 129.7(3)
C6 C7 Fe1 70.2(2)
C8 C7 Fe1 70.1(2)
C9 C8 C7 107.3(3)
C9 C8 Cl1 127.3(3)
C7 C8 Cl1 125.2(3)
C9 C8 Fe1 69.7(2)
C7 C8 Fe1 68.7(2)
Cl1 C8 Fe1 129.4(2)
C10 C9 C8 108.0(3)
C10 C9 Fe1 69.6(2)
C8 C9 Fe1 69.3(2)
C10 C9 H9 126.0
C8 C9 H9 126.0
Fe1 C9 H9 126.7
C9 C10 C6 108.1(3)
C9 C10 Fe1 69.6(2)
C6 C10 Fe1 69.0(2)
C9 C10 H10 126.0
C6 C10 H10 126.0
Fe1 C10 H10 127.0
C7 Fe1 C6 40.77(14)
C7 Fe1 C8 41.25(15)
C6 Fe1 C8 69.29(14)
C7 Fe1 C10 68.81(14)
C6 Fe1 C10 41.24(14)
C8 Fe1 C10 68.96(15)
C7 Fe1 C9 69.04(15)
C6 Fe1 C9 69.27(14)
C8 Fe1 C9 41.00(15)
C10 Fe1 C9 40.86(14)
C7 Fe1 C5 124.78(18)
C6 Fe1 C5 107.91(17)
C8 Fe1 C5 161.39(19)
C10 Fe1 C5 121.84(18)
C9 Fe1 C5 156.77(18)
C7 Fe1 C3 157.35(18)
C6 Fe1 C3 160.19(18)
C8 Fe1 C3 120.75(17)
C10 Fe1 C3 122.95(17)
C9 Fe1 C3 106.24(16)
C5 Fe1 C3 68.19(18)
C7 Fe1 C1 108.66(18)
C6 Fe1 C1 122.34(18)
C8 Fe1 C1 124.67(19)
C10 Fe1 C1 157.75(19)
C9 Fe1 C1 160.68(19)
C5 Fe1 C1 40.2(2)
C3 Fe1 C1 68.08(19)
C7 Fe1 C2 122.48(18)
C6 Fe1 C2 157.99(18)
C8 Fe1 C2 107.34(18)
C10 Fe1 C2 159.61(18)
C9 Fe1 C2 123.31(18)
C5 Fe1 C2 68.0(2)
C3 Fe1 C2 40.4(2)
C1 Fe1 C2 40.6(2)
C7 Fe1 C4 161.09(18)
C6 Fe1 C4 123.89(17)
C8 Fe1 C4 156.04(18)
C10 Fe1 C4 106.70(17)
C9 Fe1 C4 120.37(17)
C5 Fe1 C4 40.79(19)
C3 Fe1 C4 40.51(19)
C1 Fe1 C4 68.1(2)
C2 Fe1 C4 68.1(2)

loop_
_geom_bond_atom_site_label_1
_geom_bond_atom_site_label_2
_geom_bond_distance
C1 C5 1.405(7)
C1 C2 1.418(7)
C1 Fe1 2.046(4)
C1 H1 0.9500
C2 C3 1.412(7)
C2 Fe1 2.047(4)
C2 H2 0.9500
C3 C4 1.418(7)
C3 Fe1 2.044(4)
C3 H3 0.9500
C4 C5 1.428(7)
C4 Fe1 2.053(4)
C4 H4 0.9500
C5 Fe1 2.044(4)
C5 H5 0.9500
C6 C7 1.409(5)
C6 C10 1.433(5)
C6 Fe1 2.030(3)
C6 I1 2.066(3)
C7 F1 1.370(4)
C7 C8 1.427(5)
C7 Fe1 2.015(4)
C8 C9 1.427(5)
C8 Cl1 1.734(4)
C8 Fe1 2.034(4)
C9 C10 1.425(5)
C9 Fe1 2.041(4)
C9 H9 0.9500
C10 Fe1 2.041(4)
C10 H10 0.9500

loop_
_geom_torsion_atom_site_label_1
_geom_torsion_atom_site_label_2
_geom_torsion_atom_site_label_3
_geom_torsion_atom_site_label_4
_geom_torsion
C5 C1 C2 C3 0.1(5)
Fe1 C1 C2 C3 -59.4(3)
C5 C1 C2 Fe1 59.5(3)
C1 C2 C3 C4 -0.4(5)
Fe1 C2 C3 C4 -59.8(3)
C1 C2 C3 Fe1 59.4(3)
C2 C3 C4 C5 0.6(5)
Fe1 C3 C4 C5 -59.1(3)
C2 C3 C4 Fe1 59.7(3)
C2 C1 C5 C4 0.3(5)
Fe1 C1 C5 C4 59.7(3)
C2 C1 C5 Fe1 -59.4(3)
C3 C4 C5 C1 -0.5(5)
Fe1 C4 C5 C1 -59.7(3)
C3 C4 C5 Fe1 59.2(3)
C10 C6 C7 F1 175.2(3)
Fe1 C6 C7 F1 -125.3(4)
I1 C6 C7 F1 -1.4(5)
C10 C6 C7 C8 0.0(4)
Fe1 C6 C7 C8 59.4(3)
I1 C6 C7 C8 -176.6(3)
C10 C6 C7 Fe1 -59.4(2)
I1 C6 C7 Fe1 123.9(3)
F1 C7 C8 C9 -175.6(3)
C6 C7 C8 C9 -0.3(4)
Fe1 C7 C8 C9 59.3(3)
F1 C7 C8 Cl1 1.3(5)
C6 C7 C8 Cl1 176.6(3)
Fe1 C7 C8 Cl1 -123.9(3)
F1 C7 C8 Fe1 125.2(4)
C6 C7 C8 Fe1 -59.5(3)
C7 C8 C9 C10 0.4(4)
Cl1 C8 C9 C10 -176.4(3)
Fe1 C8 C9 C10 59.0(2)
C7 C8 C9 Fe1 -58.6(3)
Cl1 C8 C9 Fe1 124.7(3)
C8 C9 C10 C6 -0.4(4)
Fe1 C9 C10 C6 58.4(2)
C8 C9 C10 Fe1 -58.8(2)
C7 C6 C10 C9 0.2(4)
Fe1 C6 C10 C9 -58.8(2)
I1 C6 C10 C9 176.8(2)
C7 C6 C10 Fe1 59.0(2)
I1 C6 C10 Fe1 -124.4(3)
